data_7713939
loop_
_publ_author_name
'Sahoo, Amiya Kumar'
'Sahoo, Ashish Kumar'
'Das, Bhagyashree Ms'
'Panda, Subhra Jyoti'
'Purohit, Chandra Shekhar'
'Doddi, Adinarayana'

_publ_section_title
;
 New Cationic Coinage Metal Complexes Featuring Silyl Group Functionalized
 Phosphine; Syntheses, Structures and Catalytic Studies in Alkyne-Azide
 Cycloaddition Reactions
;
_journal_name_full 'Dalton Transactions'
_journal_paper_doi 10.1039/D3DT01692G
_journal_year 2023
_chemical_formula_moiety 'C63 H69 Cu1 P3 S3 Si3, B1 F4'
_chemical_formula_sum 'C63 H69 B Cu F4 P3 S3 Si3'
_chemical_formula_weight 1249.89
_space_group_crystal_system trigonal
_space_group_IT_number 159
_space_group_name_Hall 'P 3 -2c'
_space_group_name_H-M_alt 'P 3 1 c'
_atom_sites_solution_hydrogens geom
_atom_sites_solution_primary dual
_audit_creation_date 2023-05-19
_audit_creation_method
;
Olex2 1.5
(compiled 2023.02.24 svn.rf166f9f3 for OlexSys, GUI svn.r6725)
;
_audit_update_record
;
2023-05-23 deposited with the CCDC.	2023-09-12 downloaded from the CCDC.
;
_cell_angle_alpha 90
_cell_angle_beta 90
_cell_angle_gamma 120
_cell_formula_units_Z 2
_cell_length_a 15.64330(10)
_cell_length_b 15.64330(10)
_cell_length_c 16.00190(10)
_cell_measurement_reflns_used 14710
_cell_measurement_temperature 297.1(3)
_cell_measurement_theta_max 79.0100
_cell_measurement_theta_min 4.2660
_cell_volume 3391.24(4)
_computing_cell_refinement 'CrysAlisPro 1.171.40.67a (Rigaku OD, 2019)'
_computing_data_collection 'CrysAlisPro 1.171.40.67a (Rigaku OD, 2019)'
_computing_data_reduction 'CrysAlisPro 1.171.40.67a (Rigaku OD, 2019)'
_computing_molecular_graphics 'Olex2 1.5 (Dolomanov et al., 2009)'
_computing_publication_material 'Olex2 1.5 (Dolomanov et al., 2009)'
_computing_structure_refinement 'SHELXL 2019/2 (Sheldrick, 2015)'
_computing_structure_solution 'SHELXT 2018/2 (Sheldrick, 2018)'
_diffrn_ambient_environment air
_diffrn_ambient_temperature 297.1(3)
_diffrn_detector 'Hybrid Pixel Array Detector'
_diffrn_detector_area_resol_mean 5.8140
_diffrn_detector_type 'Pilatus 200K'
_diffrn_measured_fraction_theta_full 0.9988
_diffrn_measured_fraction_theta_max 0.8556
_diffrn_measurement_details
;
List of Runs (angles in degrees, time in seconds):

  # Type    Start    End  Width  t~exp~   \w     \q     \k     \f   Frames
#--------------------------------------------------------------------------
  1  \w   -101.00 -25.00   0.50    0.50    --  -38.50 -61.00  24.00  152
  2  \w    -40.00  23.00   0.50    0.50    --  -38.50  61.00 162.00  126
  3  \w     25.00  50.00   0.50    0.50    --   49.56 -61.00  24.00   50
  4  \w     74.00  99.00   0.50    0.50    --   49.56  61.00 162.00   50
  5  \w     48.00 113.00   0.50    1.00    --  111.00 -61.00  24.00  130
  6  \w    141.00 173.00   0.50    1.00    --  111.00  61.00 162.00   64
  7  \w    -16.00  53.00   0.50    0.50    --   49.56 -37.00  30.00  138
  8  \w     46.00 115.00   0.50    0.50    --   49.56  37.00 -90.00  138
  9  \w    139.00 172.00   0.50    1.00    --  111.00 111.00   0.00   66
 10  \w     45.00 113.00   0.50    1.00    --  111.00 -30.00-120.00  136
 11  \w    113.00 154.00   0.50    1.00    --  111.00  77.00 -90.00   82
 12  \w    104.00 177.00   0.50    1.00    --  111.00 111.00  30.00  146
 13  \w    142.00 176.00   0.50    1.00    --  111.00  45.00   0.00   68
 14  \w    108.00 137.00   0.50    1.00    --  111.00  45.00   0.00   58
 15  \w     48.00 109.00   0.50    1.00    --  111.00-111.00-150.00  122
 16  \w     44.00  93.00   0.50    1.00    --  111.00-111.00  60.00   98
 17  \w    104.00 136.00   0.50    1.00    --  111.00 111.00   0.00   64
 18  \w     43.00 102.00   0.50    1.00    --  111.00 -94.00-150.00  118
;
_diffrn_measurement_device 'four-circle diffractometer'
_diffrn_measurement_device_type 'SuperNova, Dual, Cu at home/near, Pilatus 200K'
_diffrn_measurement_method '\w scans'
_diffrn_orient_matrix_type 'CrysAlisPro convention (1999,Acta A55,543-557)'
_diffrn_orient_matrix_UB_11 0.1049265000
_diffrn_orient_matrix_UB_12 0.0146619000
_diffrn_orient_matrix_UB_13 -0.0037837000
_diffrn_orient_matrix_UB_21 0.0287781000
_diffrn_orient_matrix_UB_22 0.0814380000
_diffrn_orient_matrix_UB_23 -0.0661329000
_diffrn_orient_matrix_UB_31 0.0330372000
_diffrn_orient_matrix_UB_32 0.0779789000
_diffrn_orient_matrix_UB_33 0.0698501000
_diffrn_radiation_monochromator mirror
_diffrn_radiation_probe x-ray
_diffrn_radiation_type 'Cu K\a'
_diffrn_radiation_wavelength 1.54184
_diffrn_reflns_av_R_equivalents 0.0319
_diffrn_reflns_av_unetI/netI 0.0245
_diffrn_reflns_Laue_measured_fraction_full 1.000
_diffrn_reflns_Laue_measured_fraction_max 0.995
_diffrn_reflns_limit_h_max 19
_diffrn_reflns_limit_h_min -19
_diffrn_reflns_limit_k_max 19
_diffrn_reflns_limit_k_min -15
_diffrn_reflns_limit_l_max 20
_diffrn_reflns_limit_l_min -18
_diffrn_reflns_number 18846
_diffrn_reflns_point_group_measured_fraction_full 0.884
_diffrn_reflns_point_group_measured_fraction_max 0.860
_diffrn_reflns_theta_full 67.684
_diffrn_reflns_theta_max 79.287
_diffrn_reflns_theta_min 4.276
_diffrn_source 'micro-focus sealed X-ray tube'
_diffrn_source_type 'SuperNova (Cu) X-ray Source'
_exptl_absorpt_coefficient_mu 2.870
_exptl_absorpt_correction_T_max 1.00000
_exptl_absorpt_correction_T_min 0.29422
_exptl_absorpt_correction_type multi-scan
_exptl_absorpt_process_details
;
CrysAlisPro 1.171.40.67a (Rigaku Oxford Diffraction, 2019)
Empirical absorption correction using spherical harmonics,
 implemented in SCALE3 ABSPACK scaling algorithm.
;
_exptl_crystal_colour 'clear light colourless'
_exptl_crystal_colour_lustre clear
_exptl_crystal_colour_modifier light
_exptl_crystal_colour_primary colourless
_exptl_crystal_density_diffrn 1.224
_exptl_crystal_description block
_exptl_crystal_F_000 1304
_exptl_crystal_preparation 'As per the reaction scheme'
_exptl_crystal_recrystallization_method 'Slow vapour diffusion'
_exptl_crystal_size_max 0.26
_exptl_crystal_size_mid 0.26
_exptl_crystal_size_min 0.22
_refine_diff_density_max 0.344
_refine_diff_density_min -1.329
_refine_diff_density_rms 0.067
_refine_ls_abs_structure_details
;
 Classical Flack method preferred over Parsons because s.u. lower.
;
_refine_ls_abs_structure_Flack 0.11(6)
_refine_ls_extinction_method none
_refine_ls_goodness_of_fit_ref 1.078
_refine_ls_hydrogen_treatment constr
_refine_ls_matrix_type full
_refine_ls_number_parameters 238
_refine_ls_number_reflns 4234
_refine_ls_number_restraints 1
_refine_ls_restrained_S_all 1.078
_refine_ls_R_factor_all 0.0760
_refine_ls_R_factor_gt 0.0757
_refine_ls_shift/su_max 0.032
_refine_ls_shift/su_mean 0.001
_refine_ls_structure_factor_coef Fsqd
_refine_ls_weighting_details 'w=1/[\s^2^(Fo^2^)+(0.1416P)^2^+3.4947P] where P=(Fo^2^+2Fc^2^)/3'
_refine_ls_weighting_scheme calc
_refine_ls_wR_factor_gt 0.2092
_refine_ls_wR_factor_ref 0.2097
_reflns_Friedel_coverage 0.722
_reflns_Friedel_fraction_full 0.767
_reflns_Friedel_fraction_max 0.723
_reflns_number_gt 4177
_reflns_number_total 4234
_reflns_threshold_expression 'I > 2\s(I)'
_cod_data_source_file d3dt01692g2.cif
_cod_data_source_block ska-ad-ak-144
_cod_original_cell_volume 3391.24(5)
_cod_database_code 7713939
_shelx_shelxl_version_number 2019/2
_chemical_oxdiff_formula 'C H Cu P S Si'
_chemical_oxdiff_usercomment 'colourless flacks'
_shelx_space_group_comment
;
The symmetry employed for this shelxl refinement is uniquely defined
by the following loop, which should always be used as a source of
symmetry information in preference to the above space-group names.
They are only intended as comments.
;
_shelx_estimated_absorpt_t_max 0.571
_shelx_estimated_absorpt_t_min 0.522
_reflns_odcompleteness_completeness 99.88
_reflns_odcompleteness_iscentric 1
_reflns_odcompleteness_theta 74.33
_olex2_refinement_description
;
1. Fixed Uiso
 At 1.2 times of:
  All C(H) groups
 At 1.5 times of:
  All C(H,H,H) groups
2.a Aromatic/amide H refined with riding coordinates:
 C3(H3), C4(H4), C5(H5), C6(H6), C11(H11), C12(H12), C13(H13), C14(H14),
 C15(H15), C17(H17), C18(H18), C19(H19), C20(H20), C21(H21)
2.b Idealised Me refined as rotating group:
 C7(H7A,H7B,H7C), C8(H8A,H8B,H8C), C9(H9A,H9B,H9C)
;
_smtbx_masks_void_probe_radius 1.2
_smtbx_masks_void_truncation_radius 1.2
_olex2_exptl_crystal_mounting_method 'Mounted on the nylon loop'
_olex2_submission_special_instructions 'No special instructions were received'
_oxdiff_exptl_absorpt_empirical_details
;
Empirical correction (ABSPACK) includes:
- Absorption correction using spherical harmonics
- Frame scaling
;
_oxdiff_exptl_absorpt_empirical_full_max 2.202
_oxdiff_exptl_absorpt_empirical_full_min 0.573

loop_
_space_group_symop_operation_xyz
'x, y, z'
'-y, x-y, z'
'-x+y, -x, z'
'y, x, z+1/2'
'x-y, -y, z+1/2'
'-x, -x+y, z+1/2'

loop_
_atom_site_label
_atom_site_type_symbol
_atom_site_fract_x
_atom_site_fract_y
_atom_site_fract_z
_atom_site_U_iso_or_equiv
_atom_site_adp_type
_atom_site_occupancy
_atom_site_site_symmetry_order
_atom_site_calc_flag
_atom_site_refinement_flags_posn
_atom_site_refinement_flags_adp
_atom_site_refinement_flags_occupancy
_atom_site_disorder_assembly
_atom_site_disorder_group
S1 S -0.35753(13) -0.53665(13) -0.46538(14) 0.0495(5) Uani 1 1 d . . . . .
P1 P -0.24707(12) -0.42498(12) -0.52597(12) 0.0411(4) Uani 1 1 d . . . . .
Si1 Si -0.15943(18) -0.3914(2) -0.30786(16) 0.0596(6) Uani 1 1 d . . . . .
C1 C -0.1251(5) -0.4024(5) -0.4950(5) 0.0451(15) Uani 1 1 d . . . . .
C2 C -0.0954(5) -0.3905(6) -0.4111(5) 0.0487(16) Uani 1 1 d . . . . .
C3 C -0.0021(6) -0.3801(7) -0.3964(6) 0.0598(19) Uani 1 1 d . . . . .
H3 H 0.021422 -0.370385 -0.341863 0.072 Uiso 1 1 calc R U . . .
C4 C 0.0560(6) -0.3838(7) -0.4592(8) 0.065(2) Uani 1 1 d . . . . .
H4 H 0.116576 -0.378097 -0.446209 0.078 Uiso 1 1 calc R U . . .
C5 C 0.0259(7) -0.3957(7) -0.5393(7) 0.064(2) Uani 1 1 d . . . . .
H5 H 0.065863 -0.397294 -0.581583 0.077 Uiso 1 1 calc R U . . .
C6 C -0.0657(6) -0.4056(6) -0.5582(6) 0.0517(17) Uani 1 1 d . . . . .
H6 H -0.087123 -0.414472 -0.613425 0.062 Uiso 1 1 calc R U . . .
C7 C -0.0614(11) -0.2943(14) -0.2405(9) 0.107(5) Uani 1 1 d . . . . .
H7A H -0.012648 -0.312562 -0.227668 0.161 Uiso 1 1 calc R U . . .
H7B H -0.090367 -0.288154 -0.189682 0.161 Uiso 1 1 calc R U . . .
H7C H -0.030669 -0.232405 -0.269696 0.161 Uiso 1 1 calc R U . . .
C8 C -0.2604(11) -0.3601(13) -0.3064(10) 0.097(4) Uani 1 1 d . . . . .
H8A H -0.236328 -0.295436 -0.329675 0.146 Uiso 1 1 calc R U . . .
H8B H -0.281370 -0.361077 -0.249883 0.146 Uiso 1 1 calc R U . . .
H8C H -0.315157 -0.407593 -0.338995 0.146 Uiso 1 1 calc R U . . .
C9 C -0.1993(12) -0.5125(12) -0.2597(10) 0.099(4) Uani 1 1 d . . . . .
H9A H -0.257630 -0.561970 -0.287374 0.149 Uiso 1 1 calc R U . . .
H9B H -0.213341 -0.510197 -0.201625 0.149 Uiso 1 1 calc R U . . .
H9C H -0.147697 -0.528386 -0.265047 0.149 Uiso 1 1 calc R U . . .
C10 C -0.2508(5) -0.3121(5) -0.5128(5) 0.0466(15) Uani 1 1 d . . . . .
C11 C -0.3399(6) -0.3138(6) -0.5230(6) 0.0538(18) Uani 1 1 d . . . . .
H11 H -0.397114 -0.373877 -0.532170 0.065 Uiso 1 1 calc R U . . .
C12 C -0.3454(7) -0.2292(8) -0.5198(7) 0.064(2) Uani 1 1 d . . . . .
H12 H -0.405382 -0.231621 -0.528412 0.077 Uiso 1 1 calc R U . . .
C13 C -0.2603(8) -0.1394(7) -0.5034(8) 0.072(3) Uani 1 1 d . . . . .
H13 H -0.263175 -0.081511 -0.500729 0.086 Uiso 1 1 calc R U . . .
C14 C -0.1704(8) -0.1368(7) -0.4911(11) 0.087(4) Uani 1 1 d . . . . .
H14 H -0.113753 -0.077247 -0.479171 0.105 Uiso 1 1 calc R U . . .
C15 C -0.1655(7) -0.2224(7) -0.4966(9) 0.073(3) Uani 1 1 d . . . . .
H15 H -0.105419 -0.220162 -0.489585 0.088 Uiso 1 1 calc R U . . .
C16 C -0.2624(6) -0.4412(6) -0.6372(6) 0.0536(18) Uani 1 1 d . . . . .
C17 C -0.2056(8) -0.3644(8) -0.6923(7) 0.065(2) Uani 1 1 d . . . . .
H17 H -0.156454 -0.304120 -0.671681 0.078 Uiso 1 1 calc R U . . .
C18 C -0.2221(11) -0.3776(11) -0.7780(8) 0.085(3) Uani 1 1 d . . . . .
H18 H -0.183563 -0.325802 -0.814131 0.101 Uiso 1 1 calc R U . . .
C19 C -0.2946(14) -0.4659(12) -0.8101(8) 0.097(4) Uani 1 1 d . . . . .
H19 H -0.305954 -0.474347 -0.867372 0.117 Uiso 1 1 calc R U . . .
C20 C -0.3503(14) -0.5423(13) -0.7548(9) 0.105(5) Uani 1 1 d . . . . .
H20 H -0.399774 -0.602546 -0.775229 0.125 Uiso 1 1 calc R U . . .
C21 C -0.3335(9) -0.5301(8) -0.6706(7) 0.073(3) Uani 1 1 d . . . . .
H21 H -0.370720 -0.582860 -0.634997 0.087 Uiso 1 1 calc R U . . .
F2 F -0.5902(10) -0.3386(14) -0.5354(15) 0.212(8) Uani 1 1 d . . . A 1
B2 B -0.666667 -0.333333 -0.5140(12) 0.058(4) Uani 1 3 d S T P . .
F3 F -0.666667 -0.333333 -0.4316(14) 0.28(2) Uani 1 3 d S T P A .
Cu1A Cu -0.333333 -0.666667 -0.47612(12) 0.0452(4) Uani 1 3 d S T P B 1

loop_
_atom_site_aniso_label
_atom_site_aniso_U_11
_atom_site_aniso_U_22
_atom_site_aniso_U_33
_atom_site_aniso_U_23
_atom_site_aniso_U_13
_atom_site_aniso_U_12
S1 0.0366(8) 0.0376(8) 0.0741(12) 0.0077(8) 0.0058(8) 0.0183(6)
P1 0.0349(7) 0.0354(8) 0.0530(9) 0.0014(7) -0.0007(7) 0.0176(6)
Si1 0.0566(12) 0.0658(14) 0.0572(12) -0.0078(11) -0.0067(10) 0.0312(11)
C1 0.038(3) 0.037(3) 0.064(4) 0.003(3) 0.002(3) 0.021(3)
C2 0.040(3) 0.043(4) 0.063(5) 0.002(3) -0.002(3) 0.021(3)
C3 0.045(4) 0.067(5) 0.068(5) -0.003(4) -0.011(4) 0.028(4)
C4 0.036(3) 0.057(5) 0.105(8) 0.014(5) 0.002(4) 0.026(3)
C5 0.047(4) 0.057(4) 0.091(7) 0.021(4) 0.024(4) 0.028(4)
C6 0.045(4) 0.052(4) 0.061(5) 0.016(3) 0.009(3) 0.026(3)
C7 0.084(8) 0.140(13) 0.073(8) -0.030(8) -0.023(6) 0.038(9)
C8 0.096(9) 0.136(11) 0.094(9) -0.042(8) -0.022(7) 0.084(9)
C9 0.098(9) 0.103(10) 0.095(10) 0.022(8) 0.001(8) 0.050(8)
C10 0.044(3) 0.040(3) 0.059(4) 0.004(3) 0.001(3) 0.023(3)
C11 0.044(4) 0.051(4) 0.068(5) 0.013(4) 0.004(3) 0.025(3)
C12 0.061(5) 0.069(5) 0.079(6) 0.006(5) 0.007(4) 0.046(4)
C13 0.067(5) 0.054(5) 0.108(8) 0.005(5) 0.006(5) 0.040(4)
C14 0.053(5) 0.037(4) 0.166(13) -0.013(5) -0.028(6) 0.019(4)
C15 0.045(4) 0.049(4) 0.129(10) 0.000(5) -0.009(5) 0.025(4)
C16 0.053(4) 0.051(4) 0.059(5) 0.005(3) -0.005(4) 0.028(3)
C17 0.073(5) 0.062(5) 0.062(5) 0.014(4) 0.012(4) 0.036(4)
C18 0.100(8) 0.102(9) 0.064(6) 0.025(6) 0.003(6) 0.060(7)
C19 0.137(12) 0.112(10) 0.062(7) -0.020(7) -0.022(7) 0.076(10)
C20 0.147(13) 0.103(10) 0.076(8) -0.028(7) -0.045(9) 0.072(10)
C21 0.089(7) 0.062(5) 0.062(5) -0.001(4) -0.011(5) 0.034(5)
F2 0.117(9) 0.243(18) 0.32(2) 0.066(16) 0.066(12) 0.119(11)
B2 0.058(5) 0.058(5) 0.058(9) 0.000 0.000 0.029(3)
F3 0.39(4) 0.39(4) 0.066(13) 0.000 0.000 0.195(19)
Cu1A 0.0427(6) 0.0427(6) 0.0503(10) 0.000 0.000 0.0213(3)

loop_
_atom_type_symbol
_atom_type_description
_atom_type_scat_dispersion_real
_atom_type_scat_dispersion_imag
_atom_type_scat_source
C C 0.0181 0.0091 'International Tables Vol C Tables 4.2.6.8 and 6.1.1.4'
H H 0.0000 0.0000 'International Tables Vol C Tables 4.2.6.8 and 6.1.1.4'
B B 0.0090 0.0039 'International Tables Vol C Tables 4.2.6.8 and 6.1.1.4'
Cu Cu -1.9646 0.5888 'International Tables Vol C Tables 4.2.6.8 and 6.1.1.4'
F F 0.0727 0.0534 'International Tables Vol C Tables 4.2.6.8 and 6.1.1.4'
P P 0.2955 0.4335 'International Tables Vol C Tables 4.2.6.8 and 6.1.1.4'
S S 0.3331 0.5567 'International Tables Vol C Tables 4.2.6.8 and 6.1.1.4'
Si Si 0.2541 0.3302 'International Tables Vol C Tables 4.2.6.8 and 6.1.1.4'

loop_
_geom_angle_atom_site_label_1
_geom_angle_atom_site_label_2
_geom_angle_atom_site_label_3
_geom_angle
_geom_angle_site_symmetry_1
_geom_angle_site_symmetry_3
_geom_angle_publ_flag
P1 S1 Cu1A 106.92(10) . . ?
C1 P1 S1 113.7(3) . . ?
C10 P1 S1 111.3(3) . . ?
C10 P1 C1 108.7(3) . . ?
C16 P1 S1 111.3(3) . . ?
C16 P1 C1 110.4(4) . . ?
C16 P1 C10 100.7(4) . . ?
C7 Si1 C2 106.0(6) . . ?
C7 Si1 C8 103.7(7) . . ?
C8 Si1 C2 120.7(6) . . ?
C9 Si1 C2 105.9(6) . . ?
C9 Si1 C7 108.3(8) . . ?
C9 Si1 C8 111.6(8) . . ?
C2 C1 P1 122.1(6) . . ?
C6 C1 P1 116.6(6) . . ?
C6 C1 C2 121.1(7) . . ?
C1 C2 Si1 133.0(6) . . ?
C1 C2 C3 115.6(7) . . ?
C3 C2 Si1 111.3(6) . . ?
C2 C3 H3 118.5 . . ?
C4 C3 C2 122.9(9) . . ?
C4 C3 H3 118.5 . . ?
C3 C4 H4 119.7 . . ?
C5 C4 C3 120.6(8) . . ?
C5 C4 H4 119.7 . . ?
C4 C5 H5 120.3 . . ?
C4 C5 C6 119.4(9) . . ?
C6 C5 H5 120.3 . . ?
C1 C6 C5 120.3(8) . . ?
C1 C6 H6 119.8 . . ?
C5 C6 H6 119.8 . . ?
Si1 C7 H7A 109.5 . . ?
Si1 C7 H7B 109.5 . . ?
Si1 C7 H7C 109.5 . . ?
H7A C7 H7B 109.5 . . ?
H7A C7 H7C 109.5 . . ?
H7B C7 H7C 109.5 . . ?
Si1 C8 H8A 109.5 . . ?
Si1 C8 H8B 109.5 . . ?
Si1 C8 H8C 109.5 . . ?
H8A C8 H8B 109.5 . . ?
H8A C8 H8C 109.5 . . ?
H8B C8 H8C 109.5 . . ?
Si1 C9 H9A 109.5 . . ?
Si1 C9 H9B 109.5 . . ?
Si1 C9 H9C 109.5 . . ?
H9A C9 H9B 109.5 . . ?
H9A C9 H9C 109.5 . . ?
H9B C9 H9C 109.5 . . ?
C11 C10 P1 119.3(6) . . ?
C11 C10 C15 119.1(7) . . ?
C15 C10 P1 121.5(6) . . ?
C10 C11 H11 119.2 . . ?
C12 C11 C10 121.6(8) . . ?
C12 C11 H11 119.2 . . ?
C11 C12 H12 120.3 . . ?
C11 C12 C13 119.4(8) . . ?
C13 C12 H12 120.3 . . ?
C12 C13 H13 120.2 . . ?
C12 C13 C14 119.7(8) . . ?
C14 C13 H13 120.2 . . ?
C13 C14 H14 119.8 . . ?
C15 C14 C13 120.3(9) . . ?
C15 C14 H14 119.8 . . ?
C10 C15 H15 120.0 . . ?
C14 C15 C10 119.9(8) . . ?
C14 C15 H15 120.0 . . ?
C17 C16 P1 121.5(7) . . ?
C21 C16 P1 120.6(7) . . ?
C21 C16 C17 117.9(9) . . ?
C16 C17 H17 119.8 . . ?
C18 C17 C16 120.3(11) . . ?
C18 C17 H17 119.8 . . ?
C17 C18 H18 119.5 . . ?
C19 C18 C17 121.0(12) . . ?
C19 C18 H18 119.5 . . ?
C18 C19 H19 120.9 . . ?
C18 C19 C20 118.3(12) . . ?
C20 C19 H19 120.9 . . ?
C19 C20 H20 119.5 . . ?
C21 C20 C19 120.9(14) . . ?
C21 C20 H20 119.6 . . ?
C16 C21 H21 119.2 . . ?
C20 C21 C16 121.6(12) . . ?
C20 C21 H21 119.2 . . ?
F2 B2 F2 113.2(12) 2_455 3_445 ?
F2 B2 F2 113.2(12) 2_455 . ?
F2 B2 F2 113.2(12) 3_445 . ?
F2 B2 F3 105.4(14) . . ?
F2 B2 F3 105.4(14) 2_455 . ?
F2 B2 F3 105.4(14) 3_445 . ?
S1 Cu1A S1 119.42(2) 3_545 2_445 ?
S1 Cu1A S1 119.42(2) 2_445 . ?
S1 Cu1A S1 119.42(2) 3_545 . ?

loop_
_geom_bond_atom_site_label_1
_geom_bond_atom_site_label_2
_geom_bond_distance
_geom_bond_site_symmetry_2
_geom_bond_publ_flag
S1 P1 1.990(2) . ?
S1 Cu1A 2.2538(17) . ?
P1 C1 1.826(7) . ?
P1 C10 1.808(7) . ?
P1 C16 1.797(9) . ?
Si1 C2 1.928(9) . ?
Si1 C7 1.868(13) . ?
Si1 C8 1.874(12) . ?
Si1 C9 1.840(15) . ?
C1 C2 1.403(11) . ?
C1 C6 1.393(11) . ?
C2 C3 1.405(11) . ?
C3 H3 0.9300 . ?
C3 C4 1.375(14) . ?
C4 H4 0.9300 . ?
C4 C5 1.345(16) . ?
C5 H5 0.9300 . ?
C5 C6 1.396(12) . ?
C6 H6 0.9300 . ?
C7 H7A 0.9600 . ?
C7 H7B 0.9600 . ?
C7 H7C 0.9600 . ?
C8 H8A 0.9600 . ?
C8 H8B 0.9600 . ?
C8 H8C 0.9600 . ?
C9 H9A 0.9600 . ?
C9 H9B 0.9600 . ?
C9 H9C 0.9600 . ?
C10 C11 1.389(10) . ?
C10 C15 1.395(12) . ?
C11 H11 0.9300 . ?
C11 C12 1.370(12) . ?
C12 H12 0.9300 . ?
C12 C13 1.394(15) . ?
C13 H13 0.9300 . ?
C13 C14 1.400(14) . ?
C14 H14 0.9300 . ?
C14 C15 1.381(14) . ?
C15 H15 0.9300 . ?
C16 C17 1.394(13) . ?
C16 C21 1.382(14) . ?
C17 H17 0.9300 . ?
C17 C18 1.392(17) . ?
C18 H18 0.9300 . ?
C18 C19 1.38(2) . ?
C19 H19 0.9300 . ?
C19 C20 1.39(2) . ?
C20 H20 0.9300 . ?
C20 C21 1.367(18) . ?
C21 H21 0.9300 . ?
F2 B2 1.286(13) . ?
B2 F3 1.32(3) . ?

loop_
_geom_torsion_atom_site_label_1
_geom_torsion_atom_site_label_2
_geom_torsion_atom_site_label_3
_geom_torsion_atom_site_label_4
_geom_torsion
_geom_torsion_site_symmetry_1
_geom_torsion_site_symmetry_2
_geom_torsion_site_symmetry_3
_geom_torsion_site_symmetry_4
_geom_torsion_publ_flag
S1 P1 C1 C2 -51.9(6) . . . . ?
S1 P1 C1 C6 122.9(5) . . . . ?
S1 P1 C10 C11 -46.5(8) . . . . ?
S1 P1 C10 C15 136.6(8) . . . . ?
S1 P1 C16 C17 167.2(7) . . . . ?
S1 P1 C16 C21 -10.8(9) . . . . ?
P1 C1 C2 Si1 -0.5(10) . . . . ?
P1 C1 C2 C3 175.9(6) . . . . ?
P1 C1 C6 C5 -175.7(6) . . . . ?
P1 C10 C11 C12 -175.1(8) . . . . ?
P1 C10 C15 C14 176.8(11) . . . . ?
P1 C16 C17 C18 -177.0(8) . . . . ?
P1 C16 C21 C20 176.1(11) . . . . ?
Si1 C2 C3 C4 175.6(7) . . . . ?
C1 P1 C10 C11 -172.4(7) . . . . ?
C1 P1 C10 C15 10.7(10) . . . . ?
C1 P1 C16 C17 -65.5(8) . . . . ?
C1 P1 C16 C21 116.5(8) . . . . ?
C1 C2 C3 C4 -1.6(13) . . . . ?
C2 C1 C6 C5 -0.9(11) . . . . ?
C2 C3 C4 C5 1.4(14) . . . . ?
C3 C4 C5 C6 -0.9(14) . . . . ?
C4 C5 C6 C1 0.6(13) . . . . ?
C6 C1 C2 Si1 -175.1(6) . . . . ?
C6 C1 C2 C3 1.3(11) . . . . ?
C10 P1 C1 C2 72.6(7) . . . . ?
C10 P1 C1 C6 -112.6(6) . . . . ?
C10 P1 C16 C17 49.2(8) . . . . ?
C10 P1 C16 C21 -128.8(8) . . . . ?
C10 C11 C12 C13 -2.0(16) . . . . ?
C11 C10 C15 C14 -0.2(18) . . . . ?
C11 C12 C13 C14 0.4(18) . . . . ?
C12 C13 C14 C15 1(2) . . . . ?
C13 C14 C15 C10 -1(2) . . . . ?
C15 C10 C11 C12 1.8(15) . . . . ?
C16 P1 C1 C2 -177.8(6) . . . . ?
C16 P1 C1 C6 -3.0(7) . . . . ?
C16 P1 C10 C11 71.6(8) . . . . ?
C16 P1 C10 C15 -105.4(9) . . . . ?
C16 C17 C18 C19 0.2(18) . . . . ?
C17 C16 C21 C20 -2.0(17) . . . . ?
C17 C18 C19 C20 -1(2) . . . . ?
C18 C19 C20 C21 0(2) . . . . ?
C19 C20 C21 C16 2(2) . . . . ?
C21 C16 C17 C18 1.1(15) . . . . ?

loop_
_smtbx_masks_void_nr
_smtbx_masks_void_average_x
_smtbx_masks_void_average_y
_smtbx_masks_void_average_z
_smtbx_masks_void_volume
_smtbx_masks_void_count_electrons
_smtbx_masks_void_content
1 0.000 0.000 0.266 157.0 41.6 '3 H2O'
2 0.000 0.000 0.766 157.0 41.7 '3 H2O'
3 0.059 0.481 0.324 18.6 1.1 ?
4 -0.059 0.422 0.824 18.6 1.0 ?
5 0.422 0.941 0.324 18.6 1.1 ?
6 0.481 0.059 0.824 18.6 1.0 ?
7 0.519 0.578 0.324 18.6 1.1 ?
8 0.578 0.519 0.824 18.6 1.0 ?
